data_7218378
loop_
_publ_author_name
'Zhu, Zhu'
'Zhang, Jie'
'Fu, Haiyan'
'Yuan, Maolin'
'Zheng, Xueli'
'Chen, Hua'
'li, ruixiang'

_publ_section_title
;
 Construction of Pincer-Type symmetrical Ruthenium(II) complexes bearing a
 Pyridyl-2,6-Pyrazolyl Arms: Catalytic Behavior in Transfer Hydrogenation
 of Ketones
;
_journal_name_full 'RSC Adv.'
_journal_paper_doi 10.1039/C4RA07524B
_journal_year 2014
_chemical_formula_moiety 'C33 H32 Cl2 N5 P Ru'
_chemical_formula_sum 'C33 H32 Cl2 N5 P Ru'
_chemical_formula_weight 701.57
_chemical_name_systematic
;
 ?
;
_space_group_crystal_system orthorhombic
_space_group_IT_number 19
_space_group_name_Hall 'P 2ac 2ab'
_space_group_name_H-M_alt 'P 21 21 21'
_symmetry_space_group_name_Hall 'P 2ac 2ab'
_symmetry_space_group_name_H-M 'P 21 21 21'
_atom_sites_solution_hydrogens geom
_atom_sites_solution_primary iterative
_audit_creation_date 2013-09-13
_audit_creation_method
;
  Olex2 1.2
  (compiled Apr 23 2013 17:54:37, GUI svn.r4466)
;
_cell_angle_alpha 90
_cell_angle_beta 90
_cell_angle_gamma 90
_cell_formula_units_Z 4
_cell_length_a 12.4349(4)
_cell_length_b 14.1604(4)
_cell_length_c 21.7232(8)
_cell_measurement_reflns_used 4160
_cell_measurement_temperature 140.00(10)
_cell_measurement_theta_max 28.4740
_cell_measurement_theta_min 3.2990
_cell_volume 3825.1(2)
_computing_cell_refinement
;
CrysAlisPro, Agilent Technologies,
Version 1.171.36.28 (release 01-02-2013 CrysAlis171 .NET)
(compiled Feb  1 2013,16:14:44)
;
_computing_data_collection
;
CrysAlisPro, Agilent Technologies,
Version 1.171.36.28 (release 01-02-2013 CrysAlis171 .NET)
(compiled Feb  1 2013,16:14:44)
;
_computing_data_reduction
;
CrysAlisPro, Agilent Technologies,
Version 1.171.36.28 (release 01-02-2013 CrysAlis171 .NET)
(compiled Feb  1 2013,16:14:44)
;
_computing_molecular_graphics
;
O. V. Dolomanov, L. J. Bourhis, R. J. Gildea, J. A. K. Howard and H. Puschmann,
OLEX2: a complete structure solution, refinement and analysis program.
J. Appl. Cryst. (2009). 42, 339-341.
;
_computing_publication_material
;
O. V. Dolomanov, L. J. Bourhis, R. J. Gildea, J. A. K. Howard and H. Puschmann,
OLEX2: a complete structure solution, refinement and analysis program.
J. Appl. Cryst. (2009). 42, 339-341.
;
_computing_structure_refinement
;
SHELXL-2012, G.M. Sheldrick, Acta Cryst.
(2008). A64, 112-122
;
_computing_structure_solution 'SUPERFLIP, J. Appl. Cryst. (2007) 40, 786-790'
_diffrn_ambient_temperature 140.00(10)
_diffrn_detector_area_resol_mean 16.0874
_diffrn_measured_fraction_theta_full 0.9973
_diffrn_measured_fraction_theta_max 0.7292
_diffrn_measurement_details
;
  1 omega  -19.00   22.60   0.8000   20.0000
omega____ theta____ kappa____ phi______ frames
    -      -17.3611  -99.0000 -180.0000 52

  2 omega   18.00   84.40   0.8000   20.0000
omega____ theta____ kappa____ phi______ frames
    -       19.1580   57.0000 -120.0000 83

  3 omega    2.00   51.60   0.8000   20.0000
omega____ theta____ kappa____ phi______ frames
    -       19.1580   57.0000  -30.0000 62
;
_diffrn_measurement_device_type 'Xcalibur, Eos'
_diffrn_measurement_method '\w scans'
_diffrn_orient_matrix_UB_11 0.0515633000
_diffrn_orient_matrix_UB_12 -0.0038936000
_diffrn_orient_matrix_UB_13 0.0137060000
_diffrn_orient_matrix_UB_21 0.0242401000
_diffrn_orient_matrix_UB_22 0.0130613000
_diffrn_orient_matrix_UB_23 -0.0283091000
_diffrn_orient_matrix_UB_31 -0.0024073000
_diffrn_orient_matrix_UB_32 0.0482086000
_diffrn_orient_matrix_UB_33 0.0087776000
_diffrn_radiation_monochromator graphite
_diffrn_radiation_type 'Mo K\a'
_diffrn_radiation_wavelength 0.7107
_diffrn_reflns_av_unetI/netI 0.0639
_diffrn_reflns_Laue_measured_fraction_full 0.996
_diffrn_reflns_Laue_measured_fraction_max 0.997
_diffrn_reflns_point_group_measured_fraction_full 0.878
_diffrn_reflns_point_group_measured_fraction_max 0.867
_diffrn_reflns_theta_full 25.242
_diffrn_reflns_theta_max 26.373
_diffrn_reflns_theta_min 2.876
_diffrn_source 'Enhance (Mo) X-ray Source'
_exptl_absorpt_coefficient_mu 0.617
_exptl_absorpt_correction_T_max 1.00000
_exptl_absorpt_correction_T_min 0.95779
_exptl_absorpt_correction_type multi-scan
_exptl_absorpt_process_details
;
CrysAlisPro, Agilent Technologies,
Version 1.171.36.28 (release 01-02-2013 CrysAlis171 .NET)
(compiled Feb  1 2013,16:14:44)
Empirical absorption correction using spherical harmonics,
 implemented in SCALE3 ABSPACK scaling algorithm.
;
_exptl_crystal_density_diffrn 1.218
_exptl_crystal_F_000 1432
_exptl_crystal_size_max 0.3
_exptl_crystal_size_mid 0.25
_exptl_crystal_size_min 0.25
_refine_diff_density_max 0.642
_refine_diff_density_min -0.452
_refine_diff_density_rms 0.091
_refine_ls_abs_structure_details
;
 Flack x determined using 1993 quotients [(I+)-(I-)]/[(I+)+(I-)]
 (Parsons and Flack (2004), Acta Cryst. A60, s61).
;
_refine_ls_abs_structure_Flack -0.02(3)
_refine_ls_extinction_method none
_refine_ls_goodness_of_fit_ref 1.059
_refine_ls_hydrogen_treatment constr
_refine_ls_matrix_type full
_refine_ls_number_parameters 383
_refine_ls_number_reflns 6784
_refine_ls_number_restraints 0
_refine_ls_restrained_S_all 1.059
_refine_ls_R_factor_all 0.0532
_refine_ls_R_factor_gt 0.0446
_refine_ls_shift/su_max 0.000
_refine_ls_shift/su_mean 0.000
_refine_ls_structure_factor_coef Fsqd
_refine_ls_weighting_details
;
 w=1/[\s^2^(Fo^2^)+(0.0700P)^2^+0.1987P]
 where P=(Fo^2^+2Fc^2^)/3
;
_refine_ls_weighting_scheme calc
_refine_ls_wR_factor_gt 0.1213
_refine_ls_wR_factor_ref 0.1266
_reflns_Friedel_coverage 0.561
_reflns_Friedel_fraction_full 0.727
_reflns_Friedel_fraction_max 0.703
_reflns_number_gt 5983
_reflns_number_total 6784
_reflns_threshold_expression 'I > 2\s(I)'
_cod_data_source_file c4ra07524b2.cif
_cod_data_source_block 130912_s2_zz
_cod_database_code 7218378
_chemical_oxdiff_formula c12h12n4p3cl3Ru1
_reflns_odcompleteness_completeness 99.73
_reflns_odcompleteness_iscentric 1
_reflns_odcompleteness_theta 26.32
_olex2_refinement_description
;
1. Fixed Uiso
 At 1.2 times of:
  All C(H) groups
 At 1.5 times of:
  All C(H,H,H) groups
2.a Aromatic/amide H refined with riding coordinates:
 C2(H2), C3(H3), C4(H4), C7(H7), C12(H12), C17(H17), C18(H18), C19(H19),
 C20(H20), C21(H21), C23(H23), C24(H24), C25(H25), C26(H26), C27(H27), C29(H29),
  C30(H30), C31(H31), C32(H32), C33(H33)
2.b Idealised Me refined as rotating group:
 C9(H9A,H9B,H9C), C10(H10A,H10B,H10C), C14(H14A,H14B,H14C), C15(H15A,H15B,H15C)
;
_shelx_estimated_absorpt_t_max 0.861
_shelx_estimated_absorpt_t_min 0.836
_shelx_space_group_comment
;
The symmetry employed for this shelxl refinement is uniquely defined
by the following loop, which should always be used as a source of
symmetry information in preference to the above space-group names.
They are only intended as comments.
;
_shelxl_version_number 2013-2

loop_
_space_group_symop_operation_xyz
'x, y, z'
'-x+1/2, -y, z+1/2'
'x+1/2, -y+1/2, -z'
'-x, y+1/2, -z+1/2'

loop_
_atom_site_label
_atom_site_type_symbol
_atom_site_fract_x
_atom_site_fract_y
_atom_site_fract_z
_atom_site_U_iso_or_equiv
_atom_site_adp_type
_atom_site_occupancy
_atom_site_site_symmetry_order
_atom_site_calc_flag
_atom_site_refinement_flags_posn
_atom_site_refinement_flags_adp
Ru1 Ru 0.65135(4) 0.67569(3) 0.71438(2) 0.02110(15) Uani 1 1 d . .
Cl1 Cl 0.50616(13) 0.67040(12) 0.79154(8) 0.0323(4) Uani 1 1 d . .
Cl2 Cl 0.75690(15) 0.57396(11) 0.78311(8) 0.0330(4) Uani 1 1 d . .
P1 P 0.78549(13) 0.68539(12) 0.64338(7) 0.0213(4) Uani 1 1 d . .
N1 N 0.5518(5) 0.7591(3) 0.6668(2) 0.0211(12) Uani 1 1 d . .
N2 N 0.5630(4) 0.5779(3) 0.6616(3) 0.0250(13) Uani 1 1 d . .
N3 N 0.5560(5) 0.4838(4) 0.6504(3) 0.0259(12) Uani 1 1 d . .
N4 N 0.6874(4) 0.8091(3) 0.7493(2) 0.0242(12) Uani 1 1 d . .
N5 N 0.7546(4) 0.8502(4) 0.7911(3) 0.0271(12) Uani 1 1 d . .
C1 C 0.4810(5) 0.7205(5) 0.6287(3) 0.0259(15) Uani 1 1 d . .
C2 C 0.4018(6) 0.7771(5) 0.5994(4) 0.0323(17) Uani 1 1 d . .
H2 H 0.3519 0.7505 0.5712 0.039 Uiso 1 1 calc R U
C3 C 0.4000(6) 0.8727(5) 0.6135(3) 0.0337(17) Uani 1 1 d . .
H3 H 0.3476 0.9121 0.5948 0.040 Uiso 1 1 calc R U
C4 C 0.4718(6) 0.9109(5) 0.6535(3) 0.0321(17) Uani 1 1 d . .
H4 H 0.4695 0.9763 0.6629 0.038 Uiso 1 1 calc R U
C5 C 0.5479(6) 0.8535(4) 0.6801(3) 0.0254(15) Uani 1 1 d . .
C6 C 0.4902(5) 0.6181(5) 0.6241(3) 0.0256(15) Uani 1 1 d . .
C7 C 0.4400(6) 0.5499(5) 0.5879(3) 0.0298(16) Uani 1 1 d . .
H7 H 0.3874 0.5599 0.5569 0.036 Uiso 1 1 calc R U
C8 C 0.4823(6) 0.4657(5) 0.6064(3) 0.0309(16) Uani 1 1 d . .
C9 C 0.6139(6) 0.4155(5) 0.6863(3) 0.0336(17) Uani 1 1 d . .
H9A H 0.5649 0.3650 0.6991 0.050 Uiso 1 1 calc R U
H9B H 0.6441 0.4462 0.7229 0.050 Uiso 1 1 calc R U
H9C H 0.6723 0.3887 0.6616 0.050 Uiso 1 1 calc R U
C10 C 0.4570(7) 0.3668(5) 0.5885(4) 0.0382(19) Uani 1 1 d . .
H10A H 0.5177 0.3401 0.5656 0.057 Uiso 1 1 calc R U
H10B H 0.3926 0.3660 0.5625 0.057 Uiso 1 1 calc R U
H10C H 0.4440 0.3290 0.6255 0.057 Uiso 1 1 calc R U
C11 C 0.6281(5) 0.8789(4) 0.7263(3) 0.0244(15) Uani 1 1 d . .
C12 C 0.6560(6) 0.9658(5) 0.7538(3) 0.0320(15) Uani 1 1 d . .
H12 H 0.6254 1.0261 0.7459 0.038 Uiso 1 1 calc R U
C13 C 0.7369(6) 0.9442(5) 0.7944(3) 0.0318(16) Uani 1 1 d . .
C14 C 0.8362(6) 0.7954(5) 0.8239(3) 0.0356(17) Uani 1 1 d . .
H14A H 0.8202 0.7279 0.8198 0.053 Uiso 1 1 calc R U
H14B H 0.8359 0.8130 0.8675 0.053 Uiso 1 1 calc R U
H14C H 0.9072 0.8086 0.8062 0.053 Uiso 1 1 calc R U
C15 C 0.8024(6) 1.0058(5) 0.8373(4) 0.049(2) Uani 1 1 d . .
H15A H 0.7893 0.9866 0.8800 0.074 Uiso 1 1 calc R U
H15B H 0.7812 1.0720 0.8319 0.074 Uiso 1 1 calc R U
H15C H 0.8790 0.9987 0.8278 0.074 Uiso 1 1 calc R U
C16 C 0.9022(6) 0.7568(5) 0.6668(3) 0.0270(15) Uani 1 1 d . .
C17 C 0.8975(7) 0.8547(5) 0.6745(4) 0.0369(19) Uani 1 1 d . .
H17 H 0.8319 0.8872 0.6669 0.044 Uiso 1 1 calc R U
C18 C 0.9878(7) 0.9053(6) 0.6934(4) 0.045(2) Uani 1 1 d . .
H18 H 0.9832 0.9718 0.6985 0.054 Uiso 1 1 calc R U
C19 C 1.0826(8) 0.8603(7) 0.7045(4) 0.054(3) Uani 1 1 d . .
H19 H 1.1450 0.8955 0.7149 0.064 Uiso 1 1 calc R U
C20 C 1.0874(6) 0.7643(7) 0.7004(4) 0.047(2) Uani 1 1 d . .
H20 H 1.1527 0.7331 0.7104 0.056 Uiso 1 1 calc R U
C21 C 0.9980(6) 0.7103(6) 0.6819(3) 0.0381(18) Uani 1 1 d . .
H21 H 1.0026 0.6434 0.6797 0.046 Uiso 1 1 calc R U
C22 C 0.8529(5) 0.5788(4) 0.6134(3) 0.0233(13) Uani 1 1 d . .
C23 C 0.8569(6) 0.4968(4) 0.6475(3) 0.0299(15) Uani 1 1 d . .
H23 H 0.8224 0.4939 0.6865 0.036 Uiso 1 1 calc R U
C24 C 0.9113(6) 0.4186(5) 0.6250(4) 0.0345(17) Uani 1 1 d . .
H24 H 0.9139 0.3627 0.6492 0.041 Uiso 1 1 calc R U
C25 C 0.9605(6) 0.4197(5) 0.5698(3) 0.0353(17) Uani 1 1 d . .
H25 H 0.9972 0.3654 0.5549 0.042 Uiso 1 1 calc R U
C26 C 0.9565(6) 0.5020(5) 0.5351(3) 0.0332(17) Uani 1 1 d . .
H26 H 0.9909 0.5038 0.4961 0.040 Uiso 1 1 calc R U
C27 C 0.9029(5) 0.5822(5) 0.5566(3) 0.0284(15) Uani 1 1 d . .
H27 H 0.9010 0.6382 0.5326 0.034 Uiso 1 1 calc R U
C28 C 0.7368(5) 0.7356(5) 0.5707(3) 0.0260(15) Uani 1 1 d . .
C29 C 0.7471(6) 0.8287(6) 0.5532(3) 0.0364(17) Uani 1 1 d . .
H29 H 0.7888 0.8705 0.5777 0.044 Uiso 1 1 calc R U
C30 C 0.6969(6) 0.8626(6) 0.4998(4) 0.042(2) Uani 1 1 d . .
H30 H 0.7023 0.9275 0.4892 0.050 Uiso 1 1 calc R U
C31 C 0.6400(6) 0.8022(6) 0.4629(4) 0.046(2) Uani 1 1 d . .
H31 H 0.6076 0.8251 0.4262 0.055 Uiso 1 1 calc R U
C32 C 0.6290(6) 0.7060(6) 0.4789(4) 0.0403(19) Uani 1 1 d . .
H32 H 0.5902 0.6634 0.4535 0.048 Uiso 1 1 calc R U
C33 C 0.6774(5) 0.6758(6) 0.5335(3) 0.0339(16) Uani 1 1 d . .
H33 H 0.6691 0.6117 0.5456 0.041 Uiso 1 1 calc R U

loop_
_atom_site_aniso_label
_atom_site_aniso_U_11
_atom_site_aniso_U_22
_atom_site_aniso_U_33
_atom_site_aniso_U_23
_atom_site_aniso_U_13
_atom_site_aniso_U_12
Ru1 0.0261(2) 0.0160(2) 0.0212(2) 0.0011(2) 0.0003(2) -0.0008(2)
Cl1 0.0436(9) 0.0214(7) 0.0320(8) -0.0005(8) 0.0137(8) -0.0027(8)
Cl2 0.0490(10) 0.0245(7) 0.0256(8) 0.0029(7) -0.0061(9) 0.0041(8)
P1 0.0248(8) 0.0186(8) 0.0206(8) 0.0024(7) -0.0031(7) -0.0025(8)
N1 0.025(3) 0.020(3) 0.019(3) -0.001(2) 0.002(3) 0.003(2)
N2 0.027(3) 0.016(2) 0.032(3) 0.006(2) 0.001(3) -0.003(3)
N3 0.033(3) 0.017(2) 0.028(3) -0.003(2) 0.005(3) 0.000(3)
N4 0.029(3) 0.020(3) 0.025(3) -0.002(2) -0.002(2) -0.007(2)
N5 0.032(3) 0.023(3) 0.027(3) -0.002(2) 0.002(3) -0.005(2)
C1 0.028(4) 0.022(3) 0.028(4) 0.002(3) 0.002(3) 0.001(3)
C2 0.031(4) 0.032(4) 0.034(4) 0.006(3) -0.010(3) 0.005(3)
C3 0.035(4) 0.039(4) 0.027(4) 0.002(3) -0.003(4) 0.011(4)
C4 0.037(4) 0.024(3) 0.035(4) 0.010(3) 0.008(4) 0.003(3)
C5 0.028(4) 0.021(3) 0.027(4) 0.004(3) 0.003(3) -0.003(3)
C6 0.027(4) 0.024(3) 0.026(4) 0.001(3) 0.005(3) 0.002(3)
C7 0.028(4) 0.033(4) 0.028(4) 0.001(3) 0.001(3) -0.011(3)
C8 0.037(4) 0.031(4) 0.024(4) -0.003(3) 0.005(3) -0.005(3)
C9 0.045(4) 0.021(3) 0.034(4) 0.001(3) 0.001(4) -0.005(3)
C10 0.054(5) 0.028(4) 0.033(4) -0.007(3) 0.004(4) -0.012(4)
C11 0.025(3) 0.019(3) 0.029(4) 0.002(3) 0.007(3) 0.002(3)
C12 0.036(4) 0.027(3) 0.033(4) -0.002(3) 0.010(4) -0.003(4)
C13 0.029(3) 0.030(3) 0.036(4) -0.009(3) 0.008(4) -0.009(3)
C14 0.045(4) 0.030(4) 0.032(4) 0.002(3) -0.012(4) -0.006(4)
C15 0.036(4) 0.035(4) 0.077(7) -0.032(4) -0.005(5) -0.003(4)
C16 0.030(4) 0.026(3) 0.025(4) -0.006(3) 0.002(3) -0.005(3)
C17 0.047(4) 0.022(3) 0.042(5) 0.004(3) 0.012(4) -0.007(3)
C18 0.065(6) 0.031(4) 0.040(5) -0.007(3) 0.015(4) -0.021(4)
C19 0.051(5) 0.072(6) 0.038(5) -0.018(4) 0.009(4) -0.029(5)
C20 0.031(4) 0.067(6) 0.042(5) -0.011(4) 0.004(4) -0.009(4)
C21 0.035(4) 0.043(4) 0.036(4) -0.012(4) -0.003(4) -0.005(4)
C22 0.021(3) 0.024(3) 0.025(3) -0.005(3) 0.000(3) -0.006(3)
C23 0.026(3) 0.027(3) 0.037(4) 0.002(3) -0.002(3) -0.002(3)
C24 0.038(4) 0.026(4) 0.039(4) 0.003(3) -0.002(4) 0.007(3)
C25 0.035(4) 0.027(4) 0.044(5) -0.006(3) -0.001(4) 0.009(3)
C26 0.031(4) 0.035(4) 0.034(4) -0.009(3) 0.005(4) 0.003(4)
C27 0.030(3) 0.030(4) 0.025(4) -0.002(3) -0.004(3) 0.003(3)
C28 0.022(3) 0.035(4) 0.021(3) 0.003(3) 0.003(3) 0.003(3)
C29 0.042(4) 0.034(4) 0.033(4) 0.013(4) 0.006(3) 0.014(4)
C30 0.043(4) 0.049(5) 0.034(4) 0.011(4) 0.011(4) 0.018(4)
C31 0.035(4) 0.066(6) 0.037(4) 0.018(4) 0.007(4) 0.014(4)
C32 0.033(4) 0.055(5) 0.033(4) 0.004(4) -0.002(3) 0.003(4)
C33 0.032(4) 0.042(4) 0.027(3) 0.006(4) -0.004(3) -0.003(4)

loop_
_atom_type_symbol
_atom_type_description
_atom_type_scat_dispersion_real
_atom_type_scat_dispersion_imag
_atom_type_scat_source
C C 0.0033 0.0016 'International Tables Vol C Tables 4.2.6.8 and 6.1.1.4'
H H 0.0000 0.0000 'International Tables Vol C Tables 4.2.6.8 and 6.1.1.4'
Cl Cl 0.1484 0.1585 'International Tables Vol C Tables 4.2.6.8 and 6.1.1.4'
N N 0.0061 0.0033 'International Tables Vol C Tables 4.2.6.8 and 6.1.1.4'
P P 0.1023 0.0942 'International Tables Vol C Tables 4.2.6.8 and 6.1.1.4'
Ru Ru -1.2594 0.8363 'International Tables Vol C Tables 4.2.6.8 and 6.1.1.4'

loop_
_geom_angle_atom_site_label_1
_geom_angle_atom_site_label_2
_geom_angle_atom_site_label_3
_geom_angle
Cl2 Ru1 Cl1 87.72(6)
P1 Ru1 Cl1 178.28(6)
P1 Ru1 Cl2 93.19(6)
N1 Ru1 Cl1 85.18(16)
N1 Ru1 Cl2 172.87(16)
N1 Ru1 P1 93.88(16)
N1 Ru1 N2 77.5(2)
N1 Ru1 N4 77.6(2)
N2 Ru1 Cl1 88.16(16)
N2 Ru1 Cl2 102.94(15)
N2 Ru1 P1 93.05(16)
N4 Ru1 Cl1 86.43(15)
N4 Ru1 Cl2 101.26(15)
N4 Ru1 P1 91.96(15)
N4 Ru1 N2 154.9(2)
C16 P1 Ru1 115.1(2)
C16 P1 C22 100.9(3)
C22 P1 Ru1 121.5(2)
C28 P1 Ru1 111.4(2)
C28 P1 C16 106.6(3)
C28 P1 C22 99.4(3)
C1 N1 Ru1 119.3(4)
C1 N1 C5 120.8(6)
C5 N1 Ru1 119.3(5)
N3 N2 Ru1 141.0(4)
C6 N2 Ru1 113.8(4)
C6 N2 N3 105.2(5)
N2 N3 C9 122.0(6)
C8 N3 N2 111.0(6)
C8 N3 C9 126.7(6)
N5 N4 Ru1 139.5(4)
C11 N4 Ru1 114.6(4)
C11 N4 N5 105.9(5)
N4 N5 C14 121.5(5)
C13 N5 N4 110.8(6)
C13 N5 C14 127.6(6)
N1 C1 C2 120.5(6)
N1 C1 C6 113.6(6)
C2 C1 C6 125.8(7)
C1 C2 H2 121.2
C3 C2 C1 117.5(7)
C3 C2 H2 121.2
C2 C3 H3 119.4
C4 C3 C2 121.3(7)
C4 C3 H3 119.4
C3 C4 H4 120.5
C3 C4 C5 119.1(7)
C5 C4 H4 120.5
N1 C5 C4 120.8(7)
N1 C5 C11 111.2(6)
C4 C5 C11 127.9(6)
N2 C6 C1 115.6(6)
N2 C6 C7 110.5(6)
C7 C6 C1 133.9(7)
C6 C7 H7 127.2
C8 C7 C6 105.5(6)
C8 C7 H7 127.2
N3 C8 C7 107.7(6)
N3 C8 C10 120.5(7)
C7 C8 C10 131.7(7)
N3 C9 H9A 109.5
N3 C9 H9B 109.5
N3 C9 H9C 109.5
H9A C9 H9B 109.5
H9A C9 H9C 109.5
H9B C9 H9C 109.5
C8 C10 H10A 109.5
C8 C10 H10B 109.5
C8 C10 H10C 109.5
H10A C10 H10B 109.5
H10A C10 H10C 109.5
H10B C10 H10C 109.5
N4 C11 C5 117.0(5)
N4 C11 C12 110.6(6)
C12 C11 C5 132.4(6)
C11 C12 H12 127.5
C13 C12 C11 104.9(6)
C13 C12 H12 127.5
N5 C13 C12 107.7(6)
N5 C13 C15 120.9(7)
C12 C13 C15 131.4(7)
N5 C14 H14A 109.5
N5 C14 H14B 109.5
N5 C14 H14C 109.5
H14A C14 H14B 109.5
H14A C14 H14C 109.5
H14B C14 H14C 109.5
C13 C15 H15A 109.5
C13 C15 H15B 109.5
C13 C15 H15C 109.5
H15A C15 H15B 109.5
H15A C15 H15C 109.5
H15B C15 H15C 109.5
C17 C16 P1 123.0(6)
C17 C16 C21 118.3(7)
C21 C16 P1 118.5(5)
C16 C17 H17 119.6
C18 C17 C16 120.7(8)
C18 C17 H17 119.6
C17 C18 H18 119.7
C19 C18 C17 120.6(7)
C19 C18 H18 119.7
C18 C19 H19 120.2
C18 C19 C20 119.5(8)
C20 C19 H19 120.2
C19 C20 H20 119.1
C19 C20 C21 121.7(9)
C21 C20 H20 119.1
C16 C21 C20 118.9(7)
C16 C21 H21 120.5
C20 C21 H21 120.5
C23 C22 P1 121.1(5)
C23 C22 C27 119.5(6)
C27 C22 P1 119.4(5)
C22 C23 H23 119.9
C22 C23 C24 120.1(7)
C24 C23 H23 119.9
C23 C24 H24 119.1
C25 C24 C23 121.7(7)
C25 C24 H24 119.1
C24 C25 H25 120.8
C24 C25 C26 118.5(7)
C26 C25 H25 120.8
C25 C26 H26 119.4
C25 C26 C27 121.2(7)
C27 C26 H26 119.4
C22 C27 C26 119.0(7)
C22 C27 H27 120.5
C26 C27 H27 120.5
C29 C28 P1 125.3(6)
C29 C28 C33 118.3(7)
C33 C28 P1 116.2(5)
C28 C29 H29 119.5
C28 C29 C30 120.9(8)
C30 C29 H29 119.5
C29 C30 H30 120.0
C31 C30 C29 120.1(8)
C31 C30 H30 120.0
C30 C31 H31 119.8
C30 C31 C32 120.5(7)
C32 C31 H31 119.8
C31 C32 H32 121.2
C33 C32 C31 117.7(8)
C33 C32 H32 121.2
C28 C33 C32 122.5(8)
C28 C33 H33 118.8
C32 C33 H33 118.8

loop_
_geom_bond_atom_site_label_1
_geom_bond_atom_site_label_2
_geom_bond_distance
Ru1 Cl1 2.4646(17)
Ru1 Cl2 2.4550(17)
Ru1 P1 2.2760(17)
Ru1 N1 1.999(5)
Ru1 N2 2.106(5)
Ru1 N4 2.085(5)
P1 C16 1.840(7)
P1 C22 1.845(7)
P1 C28 1.835(7)
N1 C1 1.327(9)
N1 C5 1.368(8)
N2 N3 1.358(7)
N2 C6 1.345(8)
N3 C8 1.349(9)
N3 C9 1.437(9)
N4 N5 1.364(7)
N4 C11 1.330(8)
N5 C13 1.351(8)
N5 C14 1.462(9)
C1 C2 1.420(9)
C1 C6 1.457(9)
C2 H2 0.9500
C2 C3 1.388(10)
C3 H3 0.9500
C3 C4 1.358(11)
C4 H4 0.9500
C4 C5 1.375(10)
C5 C11 1.460(10)
C6 C7 1.394(9)
C7 H7 0.9500
C7 C8 1.362(10)
C8 C10 1.488(9)
C9 H9A 0.9800
C9 H9B 0.9800
C9 H9C 0.9800
C10 H10A 0.9800
C10 H10B 0.9800
C10 H10C 0.9800
C11 C12 1.411(9)
C12 H12 0.9500
C12 C13 1.373(10)
C13 C15 1.514(10)
C14 H14A 0.9800
C14 H14B 0.9800
C14 H14C 0.9800
C15 H15A 0.9800
C15 H15B 0.9800
C15 H15C 0.9800
C16 C17 1.398(10)
C16 C21 1.399(10)
C17 H17 0.9500
C17 C18 1.394(11)
C18 H18 0.9500
C18 C19 1.361(13)
C19 H19 0.9500
C19 C20 1.363(12)
C20 H20 0.9500
C20 C21 1.408(10)
C21 H21 0.9500
C22 C23 1.378(9)
C22 C27 1.382(9)
C23 H23 0.9500
C23 C24 1.386(9)
C24 H24 0.9500
C24 C25 1.348(10)
C25 H25 0.9500
C25 C26 1.387(10)
C26 H26 0.9500
C26 C27 1.397(9)
C27 H27 0.9500
C28 C29 1.378(10)
C28 C33 1.384(10)
C29 H29 0.9500
C29 C30 1.403(10)
C30 H30 0.9500
C30 C31 1.369(12)
C31 H31 0.9500
C31 C32 1.412(11)
C32 H32 0.9500
C32 C33 1.397(10)
C33 H33 0.9500
